data_9000701
loop_
_publ_author_name
'Ribbe, P. H.'

_publ_section_title
;
 The structure of a strained intermediate microcline in cryptoperthitic
 association with twinned plagioclase
 feldspar
;
_journal_name_full 'American Mineralogist'
_journal_page_first 402
_journal_page_last 408
_journal_volume 64
_journal_year 1979
_chemical_compound_source 'Kongnat syenite, SW Greenland'
_chemical_formula_sum 'Al K O8 Si3'
_chemical_name_mineral Microcline
_space_group_IT_number 2
_symmetry_space_group_name_Hall '-P 1 (1/2*x+1/2*y,1/2*x-1/2*y,-z)'
_symmetry_space_group_name_H-M 'C -1'
_cell_angle_alpha 90.1
_cell_angle_beta 116.2
_cell_angle_gamma 89.6
_cell_formula_units_Z 4
_cell_length_a 8.643
_cell_length_b 12.929
_cell_length_c 7.190
_cell_volume 720.883
_database_code_amcsd 0000714
_exptl_crystal_density_diffrn 2.565
_cod_original_formula_sum 'K (Si3 Al) O8'
_cod_database_code 9000701

loop_
_space_group_symop_operation_xyz
x,y,z
1/2+x,1/2+y,z
-x,-y,-z
1/2-x,1/2-y,-z

loop_
_atom_site_aniso_label
_atom_site_aniso_U_11
_atom_site_aniso_U_22
_atom_site_aniso_U_33
_atom_site_aniso_U_12
_atom_site_aniso_U_13
_atom_site_aniso_U_23
K 0.02133 0.03218 0.03268 0.00152 0.00988 0.00085
Si1o 0.01554 0.00762 0.01349 0.00102 0.00786 0.00085
Al1o 0.01554 0.00762 0.01349 0.00102 0.00786 0.00085
Si1m 0.01584 0.00593 0.01328 0.00305 0.00735 0.00211
Al1m 0.01584 0.00593 0.01328 0.00305 0.00735 0.00211
Si2o 0.01645 0.00423 0.01602 0.00051 0.00710 0.00254
Al2o 0.01645 0.00423 0.01602 0.00051 0.00710 0.00254
Si2m 0.01645 0.00593 0.01834 0.00051 0.00710 0.00042
Al2m 0.01645 0.00593 0.01834 0.00051 0.00710 0.00042
Oa1 0.03382 0.01524 0.03352 0.00000 0.01673 0.00254
Oa2 0.02803 0.01524 0.02509 0.00203 0.00456 0.00380
Obo 0.03138 0.03218 0.03352 -0.00559 0.01977 0.00254
Obm 0.03290 0.03641 0.02952 0.00102 0.01723 0.00000
Oco 0.02437 0.01778 0.03163 -0.00152 0.01166 -0.00380
Ocm 0.02376 0.01186 0.02973 0.00203 0.00988 0.00380
Odo 0.03321 0.01016 0.02657 0.00051 0.01014 0.00254
Odm 0.02925 0.01355 0.02846 0.00102 0.00963 0.00000

loop_
_atom_site_label
_atom_site_fract_x
_atom_site_fract_y
_atom_site_fract_z
_atom_site_occupancy
_atom_site_type_symbol
_atom_site_attached_hydrogens
K 0.28670 0.99850 0.14060 1.00000 K 0
Si1o 0.00950 0.18440 0.22250 0.75000 Si 0
Al1o 0.00950 0.18440 0.22250 0.25000 Al 0
Si1m 0.00910 0.81680 0.22490 0.75000 Si 0
Al1m 0.00910 0.81680 0.22490 0.25000 Al 0
Si2o 0.71050 0.11840 0.34130 0.75000 Si 0
Al2o 0.71050 0.11840 0.34130 0.25000 Al 0
Si2m 0.70950 0.88260 0.34330 0.75000 Si 0
Al2m 0.70950 0.88260 0.34330 0.25000 Al 0
Oa1 0.00050 0.14400 0.99770 1.00000 O 0
Oa2 0.63820 0.00110 0.28090 1.00000 O 0
Obo 0.82510 0.14720 0.22280 1.00000 O 0
Obm 0.82780 0.85340 0.22740 1.00000 O 0
Oco 0.03670 0.31160 0.25800 1.00000 O 0
Ocm 0.03780 0.69030 0.26020 1.00000 O 0
Odo 0.18150 0.12400 0.40750 1.00000 O 0
Odm 0.17900 0.87490 0.40850 1.00000 O 0

loop_
_cod_changelog_entry_id
_cod_changelog_entry_author
_cod_changelog_entry_date
_cod_changelog_entry_text
1
;cod-tools version 3.8.0
Id: cif_guess_AMCSD_atom_types 9581 2023-05-17 12:35:41Z saulius
;
2023-05-18T11:36:25+03:00
;Derived atom types and hydrogen counts
from atom names that follow the AMCSD naming convention
(Wat == water, O-H == hydroxyl).
;

loop_
_cod_related_entry_id
_cod_related_entry_database
_cod_related_entry_code
1 AMCSD 0000714
